data_7111180
loop_
_publ_author_name
'Rivals, Frederic'
'Steiner, Alexander'

_publ_section_title
;
 The pentadecadentate phosphazenate [{2-(MeO)C6H4N}6P3N3]6--: chelation of
 twelve lithium ions by a single ligand
;
_journal_issue 16
_journal_name_full 'Chemical Communications'
_journal_page_first 1426
_journal_paper_doi 10.1039/b104124j
_journal_year 2001
_chemical_formula_sum 'C110 H172 Li12 N9 O26 P3'
_chemical_formula_weight 2212.76
_chemical_name_systematic
;
?
;
_space_group_IT_number 167
_symmetry_cell_setting rhombohedral
_symmetry_space_group_name_Hall '-R 3 2"c'
_symmetry_space_group_name_H-M 'R -3 c :H'
_atom_sites_solution_hydrogens geom
_atom_sites_solution_primary direct
_atom_sites_solution_secondary difmap
_audit_creation_method SHELXL-97
_cell_angle_alpha 90.00
_cell_angle_beta 90.00
_cell_angle_gamma 120.00
_cell_formula_units_Z 6
_cell_length_a 14.5058(8)
_cell_length_b 14.5058(8)
_cell_length_c 100.883(11)
_cell_measurement_temperature 200(2)
_cell_volume 18384(2)
_computing_structure_refinement 'SHELXL-97 (Sheldrick, 1997)'
_computing_structure_solution 'SHELXS-97 (Sheldrick, 1990)'
_diffrn_ambient_temperature 200(2)
_diffrn_measured_fraction_theta_full 0.984
_diffrn_measured_fraction_theta_max 0.984
_diffrn_radiation_monochromator graphite
_diffrn_radiation_source 'fine-focus sealed tube'
_diffrn_radiation_type MoK\a
_diffrn_radiation_wavelength 0.71073
_diffrn_reflns_av_R_equivalents 0.1094
_diffrn_reflns_av_sigmaI/netI 0.0467
_diffrn_reflns_limit_h_max 15
_diffrn_reflns_limit_h_min -15
_diffrn_reflns_limit_k_max 15
_diffrn_reflns_limit_k_min -15
_diffrn_reflns_limit_l_max 108
_diffrn_reflns_limit_l_min -107
_diffrn_reflns_number 29767
_diffrn_reflns_theta_full 22.51
_diffrn_reflns_theta_max 22.51
_diffrn_reflns_theta_min 4.13
_exptl_absorpt_coefficient_mu 0.119
_exptl_crystal_colour colorless
_exptl_crystal_density_diffrn 1.199
_exptl_crystal_density_method 'not measured'
_exptl_crystal_description prism
_exptl_crystal_F_000 7104
_exptl_crystal_size_max 0.3
_exptl_crystal_size_mid 0.3
_exptl_crystal_size_min 0.2
_refine_diff_density_max 0.310
_refine_diff_density_min -0.267
_refine_diff_density_rms 0.050
_refine_ls_extinction_method none
_refine_ls_goodness_of_fit_ref 1.055
_refine_ls_hydrogen_treatment mixed
_refine_ls_matrix_type full
_refine_ls_number_parameters 281
_refine_ls_number_reflns 2647
_refine_ls_number_restraints 383
_refine_ls_restrained_S_all 1.084
_refine_ls_R_factor_all 0.0845
_refine_ls_R_factor_gt 0.0694
_refine_ls_shift/su_max 0.000
_refine_ls_shift/su_mean 0.000
_refine_ls_structure_factor_coef Fsqd
_refine_ls_weighting_details 'w=1/[\s^2^(Fo^2^)+(0.1046P)^2^+57.6572P] where P=(Fo^2^+2Fc^2^)/3'
_refine_ls_weighting_scheme calc
_refine_ls_wR_factor_gt 0.1966
_refine_ls_wR_factor_ref 0.2047
_reflns_number_gt 2038
_reflns_number_total 2647
_reflns_threshold_expression >2sigma(I)
_cod_data_source_file b104124jsup1.cif
_cod_data_source_block compound2
_cod_depositor_comments
;
The following automatic conversions were performed:

'_symmetry_cell_setting' value 'Rhombohedral' changed to
'rhombohedral' according to
/home/saulius/struct/CIF-dictionaries/cif_core.dic dictionary named
'cif_core.dic' version 2.4.2 from 2011-04-26.

Automatic conversion script
Id: cif_fix_values 1891 2012-01-12 08:04:46Z andrius 

The following automatic conversions were performed:

'_refine_ls_weighting_scheme' value 'calc
w=1/[\s^2^(Fo^2^)+(0.1046P)^2^+57.6572P] where P=(Fo^2^+2Fc^2^)/3'
was changed to 'calc'. New tag '_refine_ls_weighting_details' was
created. The value of the new tag was set to
'w=1/[\s^2^(Fo^2^)+(0.1046P)^2^+57.6572P] where P=(Fo^2^+2Fc^2^)/3'.

Automatic conversion script
Id: cif_fix_values 3143 2015-03-26 13:38:13Z robertas 
;
_cod_original_sg_symbol_H-M R-3c
_cod_database_code 7111180

loop_
_symmetry_equiv_pos_as_xyz
'x, y, z'
'-y, x-y, z'
'-x+y, -x, z'
'-x+y, y, z+1/2'
'x, x-y, z+1/2'
'-y, -x, z+1/2'
'x+2/3, y+1/3, z+1/3'
'-y+2/3, x-y+1/3, z+1/3'
'-x+y+2/3, -x+1/3, z+1/3'
'-x+y+2/3, y+1/3, z+5/6'
'x+2/3, x-y+1/3, z+5/6'
'-y+2/3, -x+1/3, z+5/6'
'x+1/3, y+2/3, z+2/3'
'-y+1/3, x-y+2/3, z+2/3'
'-x+y+1/3, -x+2/3, z+2/3'
'-x+y+1/3, y+2/3, z+7/6'
'x+1/3, x-y+2/3, z+7/6'
'-y+1/3, -x+2/3, z+7/6'
'-x, -y, -z'
'y, -x+y, -z'
'x-y, x, -z'
'x-y, -y, -z-1/2'
'-x, -x+y, -z-1/2'
'y, x, -z-1/2'
'-x+2/3, -y+1/3, -z+1/3'
'y+2/3, -x+y+1/3, -z+1/3'
'x-y+2/3, x+1/3, -z+1/3'
'x-y+2/3, -y+1/3, -z-1/6'
'-x+2/3, -x+y+1/3, -z-1/6'
'y+2/3, x+1/3, -z-1/6'
'-x+1/3, -y+2/3, -z+2/3'
'y+1/3, -x+y+2/3, -z+2/3'
'x-y+1/3, x+2/3, -z+2/3'
'x-y+1/3, -y+2/3, -z+1/6'
'-x+1/3, -x+y+2/3, -z+1/6'
'y+1/3, x+2/3, -z+1/6'

loop_
_atom_site_label
_atom_site_type_symbol
_atom_site_fract_x
_atom_site_fract_y
_atom_site_fract_z
_atom_site_U_iso_or_equiv
_atom_site_adp_type
_atom_site_occupancy
_atom_site_calc_flag
_atom_site_refinement_flags
_atom_site_disorder_assembly
_atom_site_disorder_group
P1 P 0.88351(9) 0.0000 0.2500 0.0417(5) Uani 1 d S . .
O1 O 0.7386(2) -0.0213(2) 0.21222(3) 0.0641(9) Uani 1 d . . .
O2 O 0.8670(2) -0.1385(2) 0.21509(3) 0.0570(8) Uani 1 d . . .
N1 N 1.0000 0.1090(3) 0.2500 0.0441(11) Uani 1 d S . .
N2 N 0.8178(2) -0.0100(2) 0.23637(3) 0.0479(9) Uani 1 d . . .
Li1 Li 0.8002(5) -0.1646(5) 0.23240(7) 0.0560(17) Uani 1 d . . .
Li2 Li 0.8768(5) -0.0056(6) 0.21727(7) 0.0579(17) Uani 1 d . . .
C1 C 0.8209(4) -0.1975(4) 0.20448(5) 0.0688(13) Uani 1 d . . .
H1 H 0.7603 -0.2653 0.2061 0.083 Uiso 1 calc R . .
C2 C 0.8479(6) -0.1744(6) 0.19219(6) 0.107(2) Uani 1 d . . .
H2A H 0.9078 -0.1078 0.1899 0.128 Uiso 1 calc R . .
H2B H 0.8078 -0.2241 0.1854 0.128 Uiso 1 calc R . .
C11 C 0.7732(3) 0.0547(3) 0.23361(4) 0.0504(10) Uani 1 d . . .
C12 C 0.7311(3) 0.0495(3) 0.22085(5) 0.0570(11) Uani 1 d . . .
C13 C 0.6859(4) 0.1102(4) 0.21712(6) 0.0728(14) Uani 1 d . . .
H13 H 0.6586 0.1045 0.2084 0.087 Uiso 1 calc R . .
C14 C 0.6811(4) 0.1790(4) 0.22617(6) 0.0767(15) Uani 1 d . . .
H14 H 0.6498 0.2205 0.2238 0.092 Uiso 1 calc R . .
C15 C 0.7216(4) 0.1873(4) 0.23861(6) 0.0690(13) Uani 1 d . . .
H15 H 0.7187 0.2350 0.2448 0.083 Uiso 1 calc R . .
C16 C 0.7674(3) 0.1259(3) 0.24228(5) 0.0580(11) Uani 1 d . . .
H16 H 0.7954 0.1333 0.2510 0.070 Uiso 1 calc R . .
C17 C 0.6905(5) -0.0366(5) 0.19951(5) 0.0862(16) Uani 1 d . . .
H17A H 0.7038 -0.0860 0.1943 0.129 Uiso 1 calc R . .
H17B H 0.7210 0.0318 0.1949 0.129 Uiso 1 calc R . .
H17C H 0.6136 -0.0662 0.2005 0.129 Uiso 1 calc R . .
O3 O 0.6521(2) -0.2806(2) 0.23037(3) 0.0681(9) Uani 1 d DU . .
C21 C 0.617(2) -0.3916(12) 0.2289(4) 0.067(7) Uani 0.34(4) d PDU A 1
H21A H 0.6415 -0.4179 0.2364 0.080 Uiso 0.34(4) calc PR A 1
H21B H 0.6419 -0.4060 0.2205 0.080 Uiso 0.34(4) calc PR A 1
C22 C 0.4988(19) -0.4411(17) 0.2290(5) 0.096(8) Uani 0.34(4) d PDU A 1
H22A H 0.4645 -0.5128 0.2250 0.116 Uiso 0.34(4) calc PR A 1
H22B H 0.4718 -0.4472 0.2382 0.116 Uiso 0.34(4) calc PR A 1
C23 C 0.479(2) -0.371(3) 0.2215(5) 0.122(11) Uani 0.34(4) d PDU A 1
H23A H 0.4197 -0.3650 0.2253 0.147 Uiso 0.34(4) calc PR A 1
H23B H 0.4615 -0.3965 0.2122 0.147 Uiso 0.34(4) calc PR A 1
C24 C 0.580(2) -0.266(2) 0.2219(5) 0.088(10) Uani 0.34(4) d PDU A 1
H24A H 0.6100 -0.2443 0.2129 0.106 Uiso 0.34(4) calc PR A 1
H24B H 0.5661 -0.2109 0.2256 0.106 Uiso 0.34(4) calc PR A 1
C21' C 0.6080(11) -0.3899(8) 0.2334(3) 0.082(5) Uani 0.66(4) d PDU A 2
H21C H 0.6395 -0.3989 0.2416 0.099 Uiso 0.66(4) calc PR A 2
H21D H 0.6224 -0.4267 0.2261 0.099 Uiso 0.66(4) calc PR A 2
C22' C 0.4917(9) -0.4349(10) 0.2350(2) 0.080(4) Uani 0.66(4) d PDU A 2
H22C H 0.4521 -0.5095 0.2319 0.097 Uiso 0.66(4) calc PR A 2
H22D H 0.4736 -0.4329 0.2444 0.097 Uiso 0.66(4) calc PR A 2
C23' C 0.4672(9) -0.3695(13) 0.2272(3) 0.102(5) Uani 0.66(4) d PDU A 2
H23C H 0.4137 -0.3575 0.2318 0.122 Uiso 0.66(4) calc PR A 2
H23D H 0.4377 -0.4038 0.2186 0.122 Uiso 0.66(4) calc PR A 2
C24' C 0.5677(11) -0.2663(12) 0.2252(3) 0.083(5) Uani 0.66(4) d PDU A 2
H24C H 0.5791 -0.2480 0.2157 0.099 Uiso 0.66(4) calc PR A 2
H24D H 0.5647 -0.2084 0.2300 0.099 Uiso 0.66(4) calc PR A 2
O4 O 0.507(2) 0.1524(17) 0.19242(19) 0.220(8) Uiso 0.484(16) d PDU B 1
C31 C 0.476(2) 0.1892(17) 0.1809(2) 0.167(8) Uiso 0.484(16) d PDU B 1
H31A H 0.5304 0.2631 0.1787 0.201 Uiso 0.484(16) calc PR B 1
H31B H 0.4072 0.1869 0.1826 0.201 Uiso 0.484(16) calc PR B 1
C32 C 0.465(3) 0.116(3) 0.1702(2) 0.225(13) Uiso 0.484(16) d PDU B 1
H32A H 0.3920 0.0527 0.1701 0.270 Uiso 0.484(16) calc PR B 1
H32B H 0.4792 0.1516 0.1615 0.270 Uiso 0.484(16) calc PR B 1
C33 C 0.543(2) 0.086(3) 0.17330(19) 0.216(10) Uiso 0.484(16) d PDU B 1
H33A H 0.6129 0.1378 0.1696 0.260 Uiso 0.484(16) calc PR B 1
H33B H 0.5213 0.0144 0.1697 0.260 Uiso 0.484(16) calc PR B 1
C34 C 0.5466(16) 0.0849(15) 0.18766(16) 0.128(6) Uiso 0.484(16) d PDU B 1
H34A H 0.5019 0.0115 0.1911 0.154 Uiso 0.484(16) calc PR B 1
H34B H 0.6206 0.1121 0.1907 0.154 Uiso 0.484(16) calc PR B 1
O4' O 0.4626(18) 0.0427(18) 0.19128(18) 0.238(9) Uiso 0.516(16) d PDU B 2
C31' C 0.496(2) 0.008(2) 0.1803(3) 0.215(10) Uiso 0.516(16) d PDU B 2
H31C H 0.4736 -0.0683 0.1806 0.258 Uiso 0.516(16) calc PR B 2
H31D H 0.5739 0.0516 0.1787 0.258 Uiso 0.516(16) calc PR B 2
C32' C 0.433(2) 0.033(2) 0.1709(2) 0.222(11) Uiso 0.516(16) d PDU B 2
H32C H 0.4442 0.0194 0.1616 0.266 Uiso 0.516(16) calc PR B 2
H32D H 0.3557 -0.0086 0.1730 0.266 Uiso 0.516(16) calc PR B 2
C33' C 0.476(3) 0.146(2) 0.1735(4) 0.238(12) Uiso 0.516(16) d PDU B 2
H33C H 0.4232 0.1683 0.1716 0.286 Uiso 0.516(16) calc PR B 2
H33D H 0.5409 0.1897 0.1681 0.286 Uiso 0.516(16) calc PR B 2
C34' C 0.502(4) 0.154(2) 0.1880(3) 0.287(15) Uiso 0.516(16) d PDU B 2
H34C H 0.5796 0.1979 0.1896 0.344 Uiso 0.516(16) calc PR B 2
H34D H 0.4645 0.1836 0.1931 0.344 Uiso 0.516(16) calc PR B 2
O5 O 0.312(4) -0.272(3) 0.1899(5) 0.282(18) Uiso 0.33 d PDU C -1
C41 C 0.243(3) -0.348(4) 0.1804(4) 0.25(2) Uiso 0.33 d PDU C -1
H41A H 0.2687 -0.3248 0.1713 0.295 Uiso 0.33 calc PR C -1
H41B H 0.1693 -0.3599 0.1812 0.295 Uiso 0.33 calc PR C -1
C42 C 0.247(3) -0.445(3) 0.1841(5) 0.228(19) Uiso 0.33 d PDU C -1
H42A H 0.1968 -0.4832 0.1915 0.274 Uiso 0.33 calc PR C -1
H42B H 0.2281 -0.4935 0.1764 0.274 Uiso 0.33 calc PR C -1
C43 C 0.354(4) -0.407(4) 0.1881(5) 0.189(14) Uiso 0.33 d PDU C -1
H43A H 0.3979 -0.4054 0.1805 0.227 Uiso 0.33 calc PR C -1
H43B H 0.3575 -0.4521 0.1952 0.227 Uiso 0.33 calc PR C -1
C44 C 0.392(3) -0.297(3) 0.1931(4) 0.24(2) Uiso 0.33 d PDU C -1
H44A H 0.4031 -0.2944 0.2029 0.289 Uiso 0.33 calc PR C -1
H44B H 0.4602 -0.2463 0.1889 0.289 Uiso 0.33 calc PR C -1

loop_
_atom_site_aniso_label
_atom_site_aniso_U_11
_atom_site_aniso_U_22
_atom_site_aniso_U_33
_atom_site_aniso_U_23
_atom_site_aniso_U_13
_atom_site_aniso_U_12
P1 0.0311(6) 0.0337(8) 0.0612(9) 0.0014(6) 0.0007(3) 0.0169(4)
O1 0.0558(18) 0.0655(19) 0.073(2) 0.0025(16) -0.0125(15) 0.0318(16)
O2 0.0526(17) 0.0524(17) 0.0675(19) -0.0097(14) -0.0080(14) 0.0275(14)
N1 0.036(2) 0.0330(17) 0.064(3) 0.0005(10) 0.001(2) 0.0180(12)
N2 0.0385(17) 0.0427(18) 0.065(2) 0.0026(15) -0.0003(15) 0.0222(15)
Li1 0.041(4) 0.045(4) 0.077(5) -0.005(3) -0.005(3) 0.016(3)
Li2 0.047(4) 0.055(4) 0.071(4) 0.003(3) -0.005(3) 0.025(3)
C1 0.056(3) 0.071(3) 0.074(3) -0.013(3) -0.009(2) 0.027(2)
C2 0.127(6) 0.108(5) 0.077(4) -0.020(3) -0.015(4) 0.052(4)
C11 0.030(2) 0.037(2) 0.080(3) 0.008(2) 0.0025(19) 0.0147(17)
C12 0.042(2) 0.048(2) 0.082(3) 0.006(2) -0.007(2) 0.023(2)
C13 0.055(3) 0.066(3) 0.101(4) 0.014(3) -0.012(3) 0.032(2)
C14 0.058(3) 0.055(3) 0.127(5) 0.013(3) -0.010(3) 0.035(3)
C15 0.052(3) 0.050(3) 0.114(4) 0.004(3) 0.000(3) 0.032(2)
C16 0.043(2) 0.045(2) 0.091(3) 0.003(2) -0.002(2) 0.025(2)
C17 0.085(4) 0.100(4) 0.079(3) -0.003(3) -0.024(3) 0.050(3)
O3 0.0459(17) 0.0485(18) 0.100(2) -0.0020(16) -0.0122(16) 0.0162(14)
C21 0.044(9) 0.050(10) 0.111(17) -0.010(8) 0.015(10) 0.026(7)
C22 0.069(11) 0.050(9) 0.157(18) -0.004(12) 0.008(13) 0.020(8)
C23 0.081(14) 0.097(14) 0.123(18) 0.024(14) -0.033(12) -0.006(12)
C24 0.033(10) 0.080(14) 0.131(17) 0.039(12) -0.005(10) 0.014(9)
C21' 0.062(7) 0.060(6) 0.125(12) 0.002(5) 0.017(6) 0.030(5)
C22' 0.048(5) 0.070(6) 0.111(9) 0.002(6) 0.015(5) 0.019(4)
C23' 0.045(5) 0.086(7) 0.143(13) 0.042(8) -0.017(6) 0.010(5)
C24' 0.056(8) 0.066(7) 0.122(12) 0.014(6) -0.016(7) 0.028(6)

loop_
_atom_type_symbol
_atom_type_description
_atom_type_scat_dispersion_real
_atom_type_scat_dispersion_imag
_atom_type_scat_source
C C 0.0033 0.0016 'International Tables Vol C Tables 4.2.6.8 and 6.1.1.4'
H H 0.0000 0.0000 'International Tables Vol C Tables 4.2.6.8 and 6.1.1.4'
Li Li -0.0003 0.0001 'International Tables Vol C Tables 4.2.6.8 and 6.1.1.4'
N N 0.0061 0.0033 'International Tables Vol C Tables 4.2.6.8 and 6.1.1.4'
O O 0.0106 0.0060 'International Tables Vol C Tables 4.2.6.8 and 6.1.1.4'
P P 0.1023 0.0942 'International Tables Vol C Tables 4.2.6.8 and 6.1.1.4'

loop_
_geom_angle_atom_site_label_1
_geom_angle_atom_site_label_2
_geom_angle_atom_site_label_3
_geom_angle
_geom_angle_site_symmetry_1
_geom_angle_site_symmetry_3
N2 P1 N2 115.0(2) . 22_556
N2 P1 N1 103.34(13) . 2_645
N2 P1 N1 111.05(12) 22_556 2_645
N2 P1 N1 111.05(12) . .
N2 P1 N1 103.34(13) 22_556 .
N1 P1 N1 113.4(3) 2_645 .
N2 P1 Li1 52.55(18) . .
N2 P1 Li1 127.05(19) 22_556 .
N1 P1 Li1 50.84(16) 2_645 .
N1 P1 Li1 129.58(16) . .
N2 P1 Li1 127.05(18) . 22_556
N2 P1 Li1 52.55(18) 22_556 22_556
N1 P1 Li1 129.58(16) 2_645 22_556
N1 P1 Li1 50.84(16) . 22_556
Li1 P1 Li1 179.4(3) . 22_556
C12 O1 C17 117.8(4) . .
C12 O1 Li2 101.8(3) . .
C17 O1 Li2 130.0(4) . .
C1 O2 Li2 120.9(4) . .
C1 O2 Li2 110.6(3) . 2_645
Li2 O2 Li2 107.1(4) . 2_645
C1 O2 Li1 124.0(4) . .
Li2 O2 Li1 82.5(3) . .
Li2 O2 Li1 108.3(3) 2_645 .
P1 N1 P1 126.6(3) . 3_765
P1 N1 Li1 114.34(19) . 3_765
P1 N1 Li1 92.24(19) 3_765 3_765
P1 N1 Li1 92.24(19) . 22_556
P1 N1 Li1 114.34(19) 3_765 22_556
Li1 N1 Li1 119.8(4) 3_765 22_556
C11 N2 P1 123.2(3) . .
C11 N2 Li2 96.6(3) . .
P1 N2 Li2 124.0(3) . .
C11 N2 Li1 143.0(3) . .
P1 N2 Li1 90.5(2) . .
Li2 N2 Li1 72.3(3) . .
O2 Li1 O3 107.4(4) . .
O2 Li1 N1 121.7(3) . 2_645
O3 Li1 N1 128.2(4) . 2_645
O2 Li1 N2 100.1(3) . .
O3 Li1 N2 114.7(3) . .
N1 Li1 N2 73.8(2) 2_645 .
O2 Li1 Li2 47.6(2) . .
O3 Li1 Li2 120.9(4) . .
N1 Li1 Li2 104.7(3) 2_645 .
N2 Li1 Li2 52.6(2) . .
O2 Li1 P1 117.1(3) . .
O3 Li1 P1 129.3(3) . .
N1 Li1 P1 36.91(12) 2_645 .
N2 Li1 P1 36.92(14) . .
Li2 Li1 P1 78.0(3) . .
O2 Li1 Li2 35.3(2) . 2_645
O3 Li1 Li2 130.9(3) . 2_645
N1 Li1 Li2 89.0(3) 2_645 2_645
N2 Li1 Li2 105.1(3) . 2_645
Li2 Li1 Li2 64.2(3) . 2_645
P1 Li1 Li2 99.9(2) . 2_645
O2 Li2 O2 130.1(4) . 3_765
O2 Li2 O1 107.6(4) . .
O2 Li2 O1 114.8(4) 3_765 .
O2 Li2 N2 104.9(3) . .
O2 Li2 N2 106.1(4) 3_765 .
O1 Li2 N2 81.8(3) . .
O2 Li2 Li1 49.9(2) . .
O2 Li2 Li1 142.8(4) 3_765 .
O1 Li2 Li1 95.4(3) . .
N2 Li2 Li1 55.1(2) . .
O2 Li2 C12 132.0(4) . .
O2 Li2 C12 97.4(3) 3_765 .
O1 Li2 C12 31.16(17) . .
N2 Li2 C12 60.4(2) . .
Li1 Li2 C12 98.1(3) . .
O2 Li2 C11 130.3(4) . .
O2 Li2 C11 94.6(3) 3_765 .
O1 Li2 C11 59.2(2) . .
N2 Li2 C11 31.80(16) . .
Li1 Li2 C11 82.1(3) . .
C12 Li2 C11 30.95(15) . .
O2 Li2 C1 133.6(4) . 3_765
O2 Li2 C1 27.76(17) 3_765 3_765
O1 Li2 C1 91.5(3) . 3_765
N2 Li2 C1 119.7(3) . 3_765
Li1 Li2 C1 170.4(4) . 3_765
C12 Li2 C1 84.4(2) . 3_765
C11 Li2 C1 95.8(3) . 3_765
O2 Li2 Li2 96.1(3) . 3_765
O2 Li2 Li2 36.3(2) 3_765 3_765
O1 Li2 Li2 149.9(4) . 3_765
N2 Li2 Li2 110.3(2) . 3_765
Li1 Li2 Li2 114.2(3) . 3_765
C12 Li2 Li2 131.8(4) . 3_765
C11 Li2 Li2 117.7(3) . 3_765
C1 Li2 Li2 58.4(3) 3_765 3_765
O2 Li2 Li2 36.6(3) . 2_645
O2 Li2 Li2 95.7(2) 3_765 2_645
O1 Li2 Li2 143.5(4) . 2_645
N2 Li2 Li2 109.6(2) . 2_645
Li1 Li2 Li2 67.4(3) . 2_645
C12 Li2 Li2 165.4(3) . 2_645
C11 Li2 Li2 141.20(19) . 2_645
C1 Li2 Li2 110.2(2) 3_765 2_645
Li2 Li2 Li2 60.000(2) 3_765 2_645
O2 Li2 Li1 133.2(3) . 3_765
O2 Li2 Li1 36.4(2) 3_765 3_765
O1 Li2 Li1 117.4(3) . 3_765
N2 Li2 Li1 70.9(3) . 3_765
Li1 Li2 Li1 111.0(4) . 3_765
C12 Li2 Li1 87.9(3) . 3_765
C11 Li2 Li1 69.4(2) . 3_765
C1 Li2 Li1 59.7(2) 3_765 3_765
Li2 Li2 Li1 48.4(2) 3_765 3_765
Li2 Li2 Li1 99.0(2) 2_645 3_765
C2 C1 O2 128.2(5) . .
C2 C1 Li2 104.1(4) . 2_645
O2 C1 Li2 41.7(2) . 2_645
C16 C11 N2 126.2(4) . .
C16 C11 C12 115.4(4) . .
N2 C11 C12 118.4(4) . .
C16 C11 Li2 153.0(3) . .
N2 C11 Li2 51.6(2) . .
C12 C11 Li2 73.6(3) . .
C13 C12 O1 122.3(4) . .
C13 C12 C11 122.9(4) . .
O1 C12 C11 114.8(3) . .
C13 C12 Li2 149.5(4) . .
O1 C12 Li2 47.1(2) . .
C11 C12 Li2 75.5(3) . .
C14 C13 C12 119.4(5) . .
C15 C14 C13 119.8(4) . .
C14 C15 C16 120.5(5) . .
C11 C16 C15 122.1(5) . .
C21' O3 C21 18.9(19) . .
C21' O3 C24' 107.3(7) . .
C21 O3 C24' 105.8(14) . .
C21' O3 C24 109.4(14) . .
C21 O3 C24 102.9(15) . .
C24' O3 C24 15(3) . .
C21' O3 Li1 128.7(7) . .
C21 O3 Li1 126.6(11) . .
C24' O3 Li1 124.0(6) . .
C24 O3 Li1 119.9(12) . .
O3 C21 C22 102.9(13) . .
C23 C22 C21 104.1(14) . .
C22 C23 C24 106.0(13) . .
O3 C24 C23 106.3(12) . .
O3 C21' C22' 107.2(8) . .
C23' C22' C21' 104.8(8) . .
C22' C23' C24' 107.6(7) . .
O3 C24' C23' 106.4(7) . .
C34 O4 C31 106.9(14) . .
O4 C31 C32 105.3(14) . .
C33 C32 C31 103.9(14) . .
C32 C33 C34 105.1(14) . .
O4 C34 C33 107.3(13) . .
C31' O4' C34' 101.6(18) . .
O4' C31' C32' 92.8(15) . .
C33' C32' C31' 100.7(14) . .
C32' C33' C34' 102.2(14) . .
O4' C34' C33' 100.9(15) . .
C44 O5 C41 107.5(19) . .
O5 C41 C42 102.7(19) . .
C43 C42 C41 104.8(17) . .
C42 C43 C44 105.2(15) . .
O5 C44 C43 106.6(16) . .

loop_
_geom_bond_atom_site_label_1
_geom_bond_atom_site_label_2
_geom_bond_distance
_geom_bond_site_symmetry_2
P1 N2 1.637(3) .
P1 N2 1.637(3) 22_556
P1 N1 1.6383(19) 2_645
P1 N1 1.6383(19) .
P1 Li1 2.726(7) .
P1 Li1 2.726(7) 22_556
O1 C12 1.391(5) .
O1 C17 1.424(6) .
O1 Li2 1.968(7) .
O2 C1 1.324(5) .
O2 Li2 1.874(7) .
O2 Li2 1.890(7) 2_645
O2 Li1 1.940(8) .
N1 P1 1.6383(19) 3_765
N1 Li1 2.115(7) 3_765
N1 Li1 2.115(7) 22_556
N2 C11 1.409(5) .
N2 Li2 2.096(8) .
N2 Li1 2.164(7) .
Li1 O3 1.968(7) .
Li1 N1 2.115(7) 2_645
Li1 Li2 2.514(10) .
Li1 Li2 3.104(10) 2_645
Li2 O2 1.890(7) 3_765
Li2 C12 2.632(8) .
Li2 C11 2.656(8) .
Li2 C1 2.661(8) 3_765
Li2 Li2 3.027(12) 3_765
Li2 Li2 3.027(12) 2_645
Li2 Li1 3.105(10) 3_765
C1 C2 1.294(8) .
C1 Li2 2.661(8) 2_645
C11 C16 1.388(6) .
C11 C12 1.411(6) .
C12 C13 1.387(6) .
C13 C14 1.381(8) .
C14 C15 1.365(7) .
C15 C16 1.401(6) .
O3 C21' 1.415(10) .
O3 C21 1.431(14) .
O3 C24' 1.436(10) .
O3 C24 1.447(14) .
C21 C22 1.487(15) .
C22 C23 1.408(17) .
C23 C24 1.488(15) .
C21' C22' 1.483(11) .
C22' C23' 1.405(12) .
C23' C24' 1.491(11) .
O4 C34 1.440(14) .
O4 C31 1.443(15) .
C31 C32 1.472(16) .
C32 C33 1.438(19) .
C33 C34 1.450(15) .
O4' C31' 1.401(15) .
O4' C34' 1.454(16) .
C31' C32' 1.481(16) .
C32' C33' 1.457(19) .
C33' C34' 1.503(16) .
O5 C44 1.425(16) .
O5 C41 1.427(16) .
C41 C42 1.484(17) .
C42 C43 1.43(2) .
C43 C44 1.482(17) .
